data_4310967
loop_
_publ_author_name
'Eva Sch\"on'
'Dietmar A. Plattner'
'Peter Chen'

_publ_section_title
;
 Defect-Induced Acceleration of a Solid-State Chemical Reaction in Zinc
 Alkoxide Single Crystals
;
_journal_name_full 'Inorganic Chemistry'
_journal_page_first 3164
_journal_page_last 3169
_journal_paper_doi 10.1021/ic030341o
_journal_volume 43
_journal_year 2004
_chemical_formula_sum 'C29 H36 N2 O2 Zn'
_chemical_formula_weight 509.97
_chemical_name_systematic
; 
 ? 
;
_space_group_IT_number 14
_symmetry_cell_setting monoclinic
_symmetry_space_group_name_Hall '-P 2ybc'
_symmetry_space_group_name_H-M 'P 1 21/c 1'
_atom_sites_solution_hydrogens geom
_atom_sites_solution_primary direct
_atom_sites_solution_secondary difmap
_audit_creation_method SHELXL-97
_cell_angle_alpha 90.00
_cell_angle_beta 96.39(11)
_cell_angle_gamma 90.00
_cell_formula_units_Z 4
_cell_length_a 15.10(2)
_cell_length_b 14.89(2)
_cell_length_c 11.94(2)
_cell_measurement_reflns_used 16
_cell_measurement_temperature 200(2)
_cell_measurement_theta_max 24.56
_cell_measurement_theta_min 17.83
_cell_volume 2668(7)
_computing_cell_refinement CAD4
_computing_data_collection CAD4
_computing_data_reduction MolEN
_computing_molecular_graphics 'Ortep, Pluto'
_computing_structure_refinement 'SHELXL-97 (Sheldrick, 1997)'
_computing_structure_solution 'SIR97 (Altomare, 1997)'
_diffrn_ambient_temperature 200(2)
_diffrn_measured_fraction_theta_full 0.688
_diffrn_measured_fraction_theta_max 0.688
_diffrn_measurement_device_type CAD4
_diffrn_measurement_method \o/2\p
_diffrn_radiation_monochromator graphite
_diffrn_radiation_source 'fine-focus sealed tube'
_diffrn_radiation_type CuK\a
_diffrn_radiation_wavelength 1.54184
_diffrn_reflns_av_R_equivalents 0.2876
_diffrn_reflns_av_sigmaI/netI 0.0443
_diffrn_reflns_limit_h_max 17
_diffrn_reflns_limit_h_min 0
_diffrn_reflns_limit_k_max 17
_diffrn_reflns_limit_k_min 0
_diffrn_reflns_limit_l_max 13
_diffrn_reflns_limit_l_min -13
_diffrn_reflns_number 4850
_diffrn_reflns_theta_full 64.54
_diffrn_reflns_theta_max 64.54
_diffrn_reflns_theta_min 2.94
_diffrn_standards_interval_time 10000s
_diffrn_standards_number 2
_exptl_absorpt_coefficient_mu 1.480
_exptl_absorpt_correction_T_max 0.7085
_exptl_absorpt_correction_T_min 0.5555
_exptl_crystal_colour 'light yellow'
_exptl_crystal_density_diffrn 1.269
_exptl_crystal_density_method 'not measured'
_exptl_crystal_description prism
_exptl_crystal_F_000 1080
_exptl_crystal_size_max 0.45
_exptl_crystal_size_mid 0.35
_exptl_crystal_size_min 0.25
_refine_diff_density_max 2.802
_refine_diff_density_min -2.618
_refine_diff_density_rms 0.248
_refine_ls_extinction_method none
_refine_ls_goodness_of_fit_ref 3.595
_refine_ls_hydrogen_treatment riding
_refine_ls_matrix_type full
_refine_ls_number_parameters 314
_refine_ls_number_reflns 3087
_refine_ls_number_restraints 0
_refine_ls_restrained_S_all 3.929
_refine_ls_R_factor_all 0.2202
_refine_ls_R_factor_gt 0.1635
_refine_ls_shift/su_max 0.207
_refine_ls_shift/su_mean 0.040
_refine_ls_structure_factor_coef Fsqd
_refine_ls_weighting_details 'calc w=1/[\s^2^(Fo^2^)+(0.1000P)^2^+0.0000P] where P=(Fo^2^+2Fc^2^)/3'
_refine_ls_weighting_scheme calc
_refine_ls_wR_factor_gt 0.3840
_refine_ls_wR_factor_ref 0.4626
_reflns_number_gt 3084
_reflns_number_total 4276
_reflns_threshold_expression >3sigma(I)
_cod_data_source_file ic030341o_s_7.cif
_cod_data_source_block XRD_7_2atoluene
_cod_database_code 4310967

loop_
_symmetry_equiv_pos_as_xyz
'x, y, z'
'-x, y+1/2, -z+1/2'
'-x, -y, -z'
'x, -y-1/2, z-1/2'

loop_
_atom_site_label
_atom_site_type_symbol
_atom_site_fract_x
_atom_site_fract_y
_atom_site_fract_z
_atom_site_U_iso_or_equiv
_atom_site_adp_type
_atom_site_occupancy
_atom_site_symmetry_multiplicity
_atom_site_calc_flag
_atom_site_refinement_flags
_atom_site_disorder_assembly
_atom_site_disorder_group
Zn1 Zn 0.21614(9) 0.37436(8) 0.19818(11) 0.0412(6) Uani 1 1 d . . .
O4 O 0.2899(5) 0.2762(5) 0.2515(6) 0.0524(19) Uani 1 1 d . . .
O5 O 0.1140(5) 0.3922(4) 0.2754(6) 0.0440(18) Uani 1 1 d . . .
N2 N 0.2712(6) 0.4953(6) 0.2397(8) 0.048(2) Uani 1 1 d . . .
N3 N 0.1803(5) 0.3251(5) 0.0431(7) 0.0393(19) Uani 1 1 d . . .
C6 C 0.2224(7) 0.5565(6) 0.2751(9) 0.048(3) Uani 1 1 d . . .
H6 H 0.2512 0.6122 0.2925 0.058 Uiso 1 1 calc R . .
C7 C 0.1320(7) 0.5531(7) 0.2920(9) 0.048(3) Uani 1 1 d . . .
C8 C 0.0905(9) 0.6352(8) 0.3151(12) 0.066(4) Uani 1 1 d . . .
H8 H 0.1246 0.6889 0.3166 0.079 Uiso 1 1 calc R . .
C9 C 0.0063(10) 0.6403(10) 0.3346(13) 0.078(4) Uani 1 1 d . . .
H9 H -0.0211 0.6971 0.3422 0.093 Uiso 1 1 calc R . .
C10 C -0.0420(9) 0.5612(11) 0.3438(11) 0.075(4) Uani 1 1 d . . .
H10 H -0.1009 0.5646 0.3645 0.091 Uiso 1 1 calc R . .
C11 C -0.0059(7) 0.4774(8) 0.3235(10) 0.053(3) Uani 1 1 d . . .
C12 C 0.0827(7) 0.4720(7) 0.2971(9) 0.045(2) Uani 1 1 d . . .
C13 C -0.0568(9) 0.3919(9) 0.3322(13) 0.074(4) Uani 1 1 d . . .
H13A H -0.0200 0.3489 0.3788 0.111 Uiso 1 1 calc R . .
H13B H -0.0722 0.3667 0.2567 0.111 Uiso 1 1 calc R . .
H13C H -0.1114 0.4042 0.3668 0.111 Uiso 1 1 calc R . .
C14 C 0.3657(7) 0.5123(8) 0.2391(9) 0.051(3) Uani 1 1 d . . .
H14 H 0.3772 0.5779 0.2517 0.062 Uiso 1 1 calc R . .
C15 C 0.4201(9) 0.4594(10) 0.3328(11) 0.070(4) Uani 1 1 d . . .
H15A H 0.4103 0.4847 0.4062 0.106 Uiso 1 1 calc R . .
H15B H 0.4835 0.4633 0.3227 0.106 Uiso 1 1 calc R . .
H15C H 0.4013 0.3964 0.3294 0.106 Uiso 1 1 calc R . .
C16 C 0.3917(9) 0.4865(10) 0.1235(11) 0.074(4) Uani 1 1 d . . .
H16A H 0.4527 0.5065 0.1170 0.111 Uiso 1 1 calc R . .
H16B H 0.3508 0.5153 0.0647 0.111 Uiso 1 1 calc R . .
H16C H 0.3881 0.4211 0.1144 0.111 Uiso 1 1 calc R . .
C17 C 0.1992(6) 0.2441(6) 0.0179(8) 0.039(2) Uani 1 1 d . . .
H17 H 0.1782 0.2239 -0.0558 0.046 Uiso 1 1 calc R . .
C18 C 0.2501(7) 0.1799(6) 0.0927(10) 0.043(2) Uani 1 1 d . . .
C19 C 0.2560(8) 0.0928(7) 0.0467(11) 0.054(3) Uani 1 1 d . . .
H19 H 0.2296 0.0807 -0.0278 0.064 Uiso 1 1 calc R . .
C20 C 0.2993(9) 0.0262(7) 0.1089(15) 0.072(4) Uani 1 1 d . . .
H20 H 0.2988 -0.0332 0.0798 0.087 Uiso 1 1 calc R . .
C21 C 0.3433(9) 0.0438(8) 0.2127(13) 0.065(4) Uani 1 1 d . . .
H21 H 0.3770 -0.0028 0.2516 0.078 Uiso 1 1 calc R . .
C22 C 0.3404(8) 0.1279(7) 0.2633(11) 0.055(3) Uani 1 1 d . . .
C23 C 0.2927(6) 0.1984(6) 0.2027(9) 0.041(2) Uani 1 1 d . . .
C24 C 0.3892(9) 0.1517(10) 0.3735(12) 0.075(4) Uani 1 1 d . . .
H24A H 0.4160 0.0975 0.4095 0.112 Uiso 1 1 calc R . .
H24B H 0.3478 0.1783 0.4218 0.112 Uiso 1 1 calc R . .
H24C H 0.4362 0.1951 0.3622 0.112 Uiso 1 1 calc R . .
C25 C 0.1241(7) 0.3761(7) -0.0451(10) 0.048(3) Uani 1 1 d . . .
H25 H 0.1276 0.3458 -0.1192 0.058 Uiso 1 1 calc R . .
C26 C 0.1588(8) 0.4700(8) -0.0527(12) 0.068(4) Uani 1 1 d . . .
H26A H 0.1546 0.5012 0.0188 0.101 Uiso 1 1 calc R . .
H26B H 0.1233 0.5020 -0.1138 0.101 Uiso 1 1 calc R . .
H26C H 0.2212 0.4680 -0.0681 0.101 Uiso 1 1 calc R . .
C27 C 0.0289(8) 0.3743(8) -0.0200(12) 0.062(3) Uani 1 1 d . . .
H27A H 0.0118 0.3124 -0.0044 0.093 Uiso 1 1 calc R . .
H27B H -0.0097 0.3973 -0.0851 0.093 Uiso 1 1 calc R . .
H27C H 0.0224 0.4119 0.0460 0.093 Uiso 1 1 calc R . .
C28 C 0.2453(15) 0.7032(16) -0.016(3) 0.170(14) Uani 1 1 d . . .
H28 H 0.1888 0.6848 0.0040 0.204 Uiso 1 1 calc R . .
C29 C 0.2973(18) 0.7531(14) 0.028(2) 0.150(11) Uani 1 1 d . . .
H29 H 0.2777 0.7757 0.0957 0.180 Uiso 1 1 calc R . .
C30 C 0.3818(13) 0.7906(11) 0.0112(15) 0.091(5) Uani 1 1 d . . .
H30 H 0.4077 0.8352 0.0614 0.109 Uiso 1 1 calc R . .
C31 C 0.424(3) 0.763(2) -0.074(2) 0.180(16) Uani 1 1 d . . .
C32 C 0.377(2) 0.6942(14) -0.163(2) 0.134(10) Uani 1 1 d . . .
H32 H 0.3994 0.6725 -0.2298 0.161 Uiso 1 1 calc R . .
C33 C 0.301(3) 0.6735(17) -0.1247(19) 0.158(14) Uani 1 1 d . . .
H33 H 0.2688 0.6301 -0.1712 0.189 Uiso 1 1 calc R . .
C34 C 0.4946(15) 0.7777(17) -0.112(2) 0.159(12) Uani 1 1 d . . .
H34A H 0.5019 0.8425 -0.1227 0.238 Uiso 1 1 calc R . .
H34B H 0.4944 0.7472 -0.1852 0.238 Uiso 1 1 calc R . .
H34C H 0.5441 0.7549 -0.0600 0.238 Uiso 1 1 calc R . .

loop_
_atom_site_aniso_label
_atom_site_aniso_U_11
_atom_site_aniso_U_22
_atom_site_aniso_U_33
_atom_site_aniso_U_23
_atom_site_aniso_U_13
_atom_site_aniso_U_12
Zn1 0.0443(10) 0.0311(8) 0.0507(10) -0.0034(6) 0.0161(7) 0.0046(5)
O4 0.063(5) 0.044(4) 0.052(5) -0.003(3) 0.013(4) 0.012(3)
O5 0.049(4) 0.043(4) 0.046(4) -0.005(3) 0.035(3) -0.003(3)
N2 0.054(6) 0.040(5) 0.052(5) -0.003(4) 0.018(4) -0.003(4)
N3 0.040(5) 0.043(5) 0.039(4) -0.003(4) 0.021(4) -0.001(3)
C6 0.060(7) 0.030(5) 0.057(7) -0.008(5) 0.013(6) -0.003(4)
C7 0.056(7) 0.043(6) 0.045(6) -0.001(5) 0.008(5) 0.013(5)
C8 0.071(9) 0.044(6) 0.083(10) -0.018(6) 0.013(7) 0.017(6)
C9 0.078(10) 0.065(9) 0.091(11) -0.033(8) 0.013(8) 0.033(7)
C10 0.051(8) 0.112(12) 0.069(9) -0.008(8) 0.026(7) 0.034(8)
C11 0.041(6) 0.062(7) 0.058(7) -0.004(6) 0.009(5) 0.014(5)
C12 0.050(6) 0.043(6) 0.042(6) -0.003(4) 0.010(5) 0.012(4)
C13 0.046(7) 0.092(10) 0.092(11) 0.008(8) 0.039(7) 0.001(6)
C14 0.044(6) 0.055(6) 0.057(7) -0.008(6) 0.013(5) -0.006(5)
C15 0.053(8) 0.100(10) 0.060(8) -0.001(7) 0.010(6) -0.011(7)
C16 0.055(8) 0.096(11) 0.073(9) 0.004(8) 0.020(7) -0.018(7)
C17 0.038(6) 0.038(5) 0.042(6) -0.009(4) 0.015(5) -0.001(4)
C18 0.044(6) 0.031(5) 0.057(7) 0.009(4) 0.019(5) 0.005(4)
C19 0.053(7) 0.042(6) 0.071(8) -0.009(5) 0.031(6) 0.001(5)
C20 0.064(8) 0.025(5) 0.137(13) -0.002(7) 0.050(9) 0.011(5)
C21 0.056(8) 0.050(7) 0.094(10) 0.019(7) 0.034(7) 0.015(5)
C22 0.050(7) 0.047(6) 0.075(9) 0.022(6) 0.034(6) 0.021(5)
C23 0.037(5) 0.034(5) 0.056(7) 0.006(4) 0.019(5) 0.005(4)
C24 0.056(8) 0.098(10) 0.075(10) 0.026(8) 0.026(7) 0.032(7)
C25 0.050(6) 0.042(6) 0.051(7) 0.003(5) -0.002(5) 0.009(4)
C26 0.057(8) 0.053(7) 0.092(10) 0.025(7) 0.000(7) -0.002(5)
C27 0.051(7) 0.059(7) 0.075(9) 0.007(6) 0.008(6) 0.003(5)
C28 0.094(16) 0.119(18) 0.29(4) 0.11(2) -0.02(2) -0.032(14)
C29 0.14(2) 0.098(16) 0.19(3) 0.007(15) -0.075(19) -0.014(14)
C30 0.112(13) 0.072(10) 0.090(12) -0.023(8) 0.015(10) 0.021(9)
C31 0.23(3) 0.20(3) 0.12(2) 0.08(2) 0.08(2) 0.15(3)
C32 0.20(3) 0.065(11) 0.13(2) -0.004(12) -0.038(19) -0.015(14)
C33 0.31(4) 0.090(17) 0.079(14) 0.001(12) 0.03(2) 0.07(2)
C34 0.112(17) 0.16(2) 0.22(3) 0.11(2) 0.088(19) 0.047(15)

loop_
_atom_type_symbol
_atom_type_description
_atom_type_scat_dispersion_real
_atom_type_scat_dispersion_imag
_atom_type_scat_source
C C 0.0181 0.0091 'International Tables Vol C Tables 4.2.6.8 and 6.1.1.4'
H H 0.0000 0.0000 'International Tables Vol C Tables 4.2.6.8 and 6.1.1.4'
N N 0.0311 0.0180 'International Tables Vol C Tables 4.2.6.8 and 6.1.1.4'
O O 0.0492 0.0322 'International Tables Vol C Tables 4.2.6.8 and 6.1.1.4'
Zn Zn -1.5491 0.6778 'International Tables Vol C Tables 4.2.6.8 and 6.1.1.4'

loop_
_geom_angle_atom_site_label_1
_geom_angle_atom_site_label_2
_geom_angle_atom_site_label_3
_geom_angle
_geom_angle_site_symmetry_1
_geom_angle_site_symmetry_3
_geom_angle_publ_flag
O5 Zn1 O4 114.9(3) . . ?
O5 Zn1 N3 110.4(3) . . ?
O4 Zn1 N3 96.7(3) . . ?
O5 Zn1 N2 95.2(3) . . ?
O4 Zn1 N2 113.1(4) . . ?
N3 Zn1 N2 127.7(3) . . ?
C23 O4 Zn1 125.5(7) . . ?
C12 O5 Zn1 123.5(7) . . ?
C6 N2 C14 118.9(9) . . ?
C6 N2 Zn1 118.8(8) . . ?
C14 N2 Zn1 122.1(7) . . ?
C17 N3 C25 116.0(9) . . ?
C17 N3 Zn1 121.0(7) . . ?
C25 N3 Zn1 122.7(6) . . ?
N2 C6 C7 129.1(10) . . ?
C6 C7 C8 117.1(11) . . ?
C6 C7 C12 124.0(9) . . ?
C8 C7 C12 118.7(11) . . ?
C9 C8 C7 122.7(13) . . ?
C8 C9 C10 119.2(11) . . ?
C11 C10 C9 121.6(12) . . ?
C10 C11 C12 119.3(12) . . ?
C10 C11 C13 122.4(12) . . ?
C12 C11 C13 118.3(10) . . ?
O5 C12 C11 117.9(10) . . ?
O5 C12 C7 123.8(10) . . ?
C11 C12 C7 118.3(10) . . ?
N2 C14 C16 108.2(9) . . ?
N2 C14 C15 110.8(9) . . ?
C16 C14 C15 111.1(11) . . ?
N3 C17 C18 125.8(10) . . ?
C19 C18 C23 119.6(9) . . ?
C19 C18 C17 114.4(10) . . ?
C23 C18 C17 126.0(9) . . ?
C20 C19 C18 120.1(12) . . ?
C19 C20 C21 120.8(11) . . ?
C20 C21 C22 122.0(11) . . ?
C21 C22 C23 118.8(13) . . ?
C21 C22 C24 124.4(11) . . ?
C23 C22 C24 116.7(11) . . ?
O4 C23 C22 118.0(10) . . ?
O4 C23 C18 123.5(9) . . ?
C22 C23 C18 118.5(10) . . ?
N3 C25 C26 110.1(9) . . ?
N3 C25 C27 109.5(10) . . ?
C26 C25 C27 112.2(9) . . ?
C29 C28 C33 98(3) . . ?
C28 C29 C30 139(3) . . ?
C31 C30 C29 120(3) . . ?
C34 C31 C30 139(4) . . ?
C34 C31 C32 102(3) . . ?
C30 C31 C32 119(3) . . ?
C33 C32 C31 105(3) . . ?
C32 C33 C28 137(3) . . ?

loop_
_geom_bond_atom_site_label_1
_geom_bond_atom_site_label_2
_geom_bond_distance
_geom_bond_site_symmetry_2
_geom_bond_publ_flag
Zn1 O5 1.901(7) . ?
Zn1 O4 1.904(7) . ?
Zn1 N3 2.009(9) . ?
Zn1 N2 2.022(9) . ?
O4 C23 1.301(12) . ?
O5 C12 1.316(12) . ?
N2 C6 1.273(13) . ?
N2 C14 1.451(14) . ?
N3 C17 1.282(12) . ?
N3 C25 1.485(13) . ?
C6 C7 1.403(15) . ?
C7 C8 1.415(14) . ?
C7 C12 1.423(16) . ?
C8 C9 1.32(2) . ?
C9 C10 1.40(2) . ?
C10 C11 1.393(18) . ?
C11 C12 1.410(16) . ?
C11 C13 1.497(17) . ?
C14 C16 1.526(17) . ?
C14 C15 1.529(17) . ?
C17 C18 1.467(14) . ?
C18 C19 1.415(14) . ?
C18 C23 1.423(16) . ?
C19 C20 1.362(18) . ?
C20 C21 1.36(2) . ?
C21 C22 1.394(17) . ?
C22 C23 1.424(14) . ?
C22 C24 1.478(19) . ?
C25 C26 1.499(15) . ?
C25 C27 1.502(17) . ?
C28 C29 1.16(3) . ?
C28 C33 1.69(4) . ?
C29 C30 1.43(3) . ?
C30 C31 1.33(3) . ?
C31 C34 1.22(4) . ?
C31 C32 1.59(4) . ?
C32 C33 1.33(4) . ?

loop_
_geom_torsion_atom_site_label_1
_geom_torsion_atom_site_label_2
_geom_torsion_atom_site_label_3
_geom_torsion_atom_site_label_4
_geom_torsion
_geom_torsion_site_symmetry_1
_geom_torsion_site_symmetry_2
_geom_torsion_site_symmetry_3
_geom_torsion_site_symmetry_4
_geom_torsion_publ_flag
O5 Zn1 O4 C23 103.0(8) . . . . ?
N3 Zn1 O4 C23 -13.2(9) . . . . ?
N2 Zn1 O4 C23 -149.2(8) . . . . ?
O4 Zn1 O5 C12 143.1(8) . . . . ?
N3 Zn1 O5 C12 -108.9(8) . . . . ?
N2 Zn1 O5 C12 24.7(9) . . . . ?
O5 Zn1 N2 C6 -16.9(9) . . . . ?
O4 Zn1 N2 C6 -136.8(8) . . . . ?
N3 Zn1 N2 C6 103.9(9) . . . . ?
O5 Zn1 N2 C14 158.0(8) . . . . ?
O4 Zn1 N2 C14 38.1(9) . . . . ?
N3 Zn1 N2 C14 -81.2(9) . . . . ?
O5 Zn1 N3 C17 -110.3(7) . . . . ?
O4 Zn1 N3 C17 9.4(8) . . . . ?
N2 Zn1 N3 C17 135.6(7) . . . . ?
O5 Zn1 N3 C25 63.9(8) . . . . ?
O4 Zn1 N3 C25 -176.4(7) . . . . ?
N2 Zn1 N3 C25 -50.3(9) . . . . ?
C14 N2 C6 C7 -174.3(11) . . . . ?
Zn1 N2 C6 C7 0.8(16) . . . . ?
N2 C6 C7 C8 -170.2(12) . . . . ?
N2 C6 C7 C12 15.6(19) . . . . ?
C6 C7 C8 C9 -178.7(13) . . . . ?
C12 C7 C8 C9 -4.1(19) . . . . ?
C7 C8 C9 C10 6(2) . . . . ?
C8 C9 C10 C11 -6(2) . . . . ?
C9 C10 C11 C12 2(2) . . . . ?
C9 C10 C11 C13 -179.6(13) . . . . ?
Zn1 O5 C12 C11 161.5(8) . . . . ?
Zn1 O5 C12 C7 -16.5(14) . . . . ?
C10 C11 C12 O5 -178.2(11) . . . . ?
C13 C11 C12 O5 3.7(16) . . . . ?
C10 C11 C12 C7 -0.1(17) . . . . ?
C13 C11 C12 C7 -178.2(11) . . . . ?
C6 C7 C12 O5 -7.1(17) . . . . ?
C8 C7 C12 O5 178.8(10) . . . . ?
C6 C7 C12 C11 175.0(10) . . . . ?
C8 C7 C12 C11 0.8(16) . . . . ?
C6 N2 C14 C16 -131.0(11) . . . . ?
Zn1 N2 C14 C16 54.1(12) . . . . ?
C6 N2 C14 C15 106.9(12) . . . . ?
Zn1 N2 C14 C15 -68.1(11) . . . . ?
C25 N3 C17 C18 -177.2(9) . . . . ?
Zn1 N3 C17 C18 -2.7(13) . . . . ?
N3 C17 C18 C19 175.7(9) . . . . ?
N3 C17 C18 C23 -4.9(16) . . . . ?
C23 C18 C19 C20 2.4(16) . . . . ?
C17 C18 C19 C20 -178.1(10) . . . . ?
C18 C19 C20 C21 -5.0(18) . . . . ?
C19 C20 C21 C22 5.1(19) . . . . ?
C20 C21 C22 C23 -2.4(18) . . . . ?
C20 C21 C22 C24 -177.7(13) . . . . ?
Zn1 O4 C23 C22 -169.7(7) . . . . ?
Zn1 O4 C23 C18 9.7(14) . . . . ?
C21 C22 C23 O4 179.3(10) . . . . ?
C24 C22 C23 O4 -5.0(15) . . . . ?
C21 C22 C23 C18 -0.1(15) . . . . ?
C24 C22 C23 C18 175.5(10) . . . . ?
C19 C18 C23 O4 -179.3(9) . . . . ?
C17 C18 C23 O4 1.3(16) . . . . ?
C19 C18 C23 C22 0.1(15) . . . . ?
C17 C18 C23 C22 -179.3(10) . . . . ?
C17 N3 C25 C26 -137.7(10) . . . . ?
Zn1 N3 C25 C26 47.9(12) . . . . ?
C17 N3 C25 C27 98.5(11) . . . . ?
Zn1 N3 C25 C27 -75.9(10) . . . . ?
C33 C28 C29 C30 2(4) . . . . ?
C28 C29 C30 C31 -5(4) . . . . ?
C29 C30 C31 C34 -178(3) . . . . ?
C29 C30 C31 C32 5(3) . . . . ?
C34 C31 C32 C33 178(2) . . . . ?
C30 C31 C32 C33 -4(3) . . . . ?
C31 C32 C33 C28 2(4) . . . . ?
C29 C28 C33 C32 -2(4) . . . . ?
